data_2207142
loop_
_publ_author_name
'Che, Guang-Bo'
'Liu, Chun-Bo'
'Cui, Yun-Cheng'
'Li, Chuan-Bi'

_publ_section_title
Diaquatetrakis(\m-2-phenylquinoline-4-carboxylato-\k^2^<i>O</i>:<i>O</i>')dicopper(II)(<i>Cu</i>---<i>Cu</i>)
_journal_coeditor_code BR6220
_journal_issue 11
_journal_name_full 'Acta Crystallographica Section E'
_journal_page_first m2449
_journal_page_last m2451
_journal_paper_doi 10.1107/S1600536805034793
_journal_volume 61
_journal_year 2005
_chemical_formula_iupac '[Cu2 (C16 H10 N O2)4 (H2 O)2]'
_chemical_formula_moiety 'C64 H44 Cu2 N4 O10'
_chemical_formula_sum 'C64 H44 Cu2 N4 O10'
_chemical_formula_weight 1156.11
_chemical_name_systematic
;
Diaquatetrakis(\m-2-phenylquinoline-4-carboxylato-
\k^2^O:O')dicopper(II)(Cu---Cu)
;
_space_group_IT_number 2
_symmetry_cell_setting triclinic
_symmetry_space_group_name_Hall '-P 1'
_symmetry_space_group_name_H-M 'P -1'
_atom_sites_solution_hydrogens geom
_atom_sites_solution_primary direct
_atom_sites_solution_secondary difmap
_audit_creation_method SHELXL-97
_cell_angle_alpha 86.62(3)
_cell_angle_beta 85.99(3)
_cell_angle_gamma 70.92(3)
_cell_formula_units_Z 1
_cell_length_a 8.2800(17)
_cell_length_b 10.668(2)
_cell_length_c 15.501(3)
_cell_measurement_reflns_used 10366
_cell_measurement_temperature 293(2)
_cell_measurement_theta_max 27.48
_cell_measurement_theta_min 3.13
_cell_volume 1289.9(5)
_computing_cell_refinement RAPID-AUTO
_computing_data_collection 'RAPID-AUTO (Rigaku Corporation, 1998)'
_computing_data_reduction 'CrystalStructure (Rigaku/MSC, 2002)'
_computing_molecular_graphics SHELXL97
_computing_publication_material SHELXL97
_computing_structure_refinement 'SHELXL97 (Sheldrick, 1997)'
_computing_structure_solution 'SHELXS97 (Sheldrick, 1997)'
_diffrn_ambient_temperature 293(2)
_diffrn_detector_area_resol_mean 10.00
_diffrn_measured_fraction_theta_full 0.987
_diffrn_measured_fraction_theta_max 0.987
_diffrn_measurement_device_type 'Rigaku R-AXIS RAPID'
_diffrn_measurement_method \w
_diffrn_radiation_monochromator graphite
_diffrn_radiation_source 'fine-focus sealed tube'
_diffrn_radiation_type MoK\a
_diffrn_radiation_wavelength 0.71073
_diffrn_reflns_av_R_equivalents 0.0336
_diffrn_reflns_av_sigmaI/netI 0.0416
_diffrn_reflns_limit_h_max 10
_diffrn_reflns_limit_h_min -10
_diffrn_reflns_limit_k_max 11
_diffrn_reflns_limit_k_min -12
_diffrn_reflns_limit_l_max 18
_diffrn_reflns_limit_l_min -18
_diffrn_reflns_number 10554
_diffrn_reflns_theta_full 25.50
_diffrn_reflns_theta_max 25.50
_diffrn_reflns_theta_min 3.13
_diffrn_standards_number 0
_exptl_absorpt_coefficient_mu 0.894
_exptl_absorpt_correction_T_max 0.9159
_exptl_absorpt_correction_T_min 0.8851
_exptl_absorpt_correction_type multi-scan
_exptl_absorpt_process_details '(ABSCOR; Higashi, 1995)'
_exptl_crystal_colour Blue
_exptl_crystal_density_diffrn 1.488
_exptl_crystal_density_method 'not measured'
_exptl_crystal_description Block
_exptl_crystal_F_000 594
_exptl_crystal_size_max 0.14
_exptl_crystal_size_mid 0.10
_exptl_crystal_size_min 0.10
_refine_diff_density_max 1.039
_refine_diff_density_min -0.472
_refine_ls_extinction_method none
_refine_ls_goodness_of_fit_ref 1.062
_refine_ls_hydrogen_treatment constr
_refine_ls_matrix_type full
_refine_ls_number_parameters 361
_refine_ls_number_reflns 4730
_refine_ls_number_restraints 0
_refine_ls_restrained_S_all 1.062
_refine_ls_R_factor_all 0.0568
_refine_ls_R_factor_gt 0.0459
_refine_ls_shift/su_max 0.001
_refine_ls_shift/su_mean 0.000
_refine_ls_structure_factor_coef Fsqd
_refine_ls_weighting_details 'calc w = 1/[\s^2^(Fo^2^)+(0.0735P)^2^+0.2379P] where P = (Fo^2^+2Fc^2^)/3'
_refine_ls_weighting_scheme calc
_refine_ls_wR_factor_gt 0.1171
_refine_ls_wR_factor_ref 0.1227
_reflns_number_gt 3963
_reflns_number_total 4730
_reflns_threshold_expression I>2\s(I)
_cod_data_source_file br6220.cif
_cod_data_source_block I
_cod_depositor_comments
;
The following automatic conversions were performed:
'_geom_bond_publ_flag' value 'Yes' changed to 'yes' according to
'/home/saulius/struct/CIF-dictionaries/cif_core.dic' dictionary named
'cif_core.dic' version 2.4.1 from 2010-06-29 (6
times).

'_geom_angle_publ_flag' value 'Yes' changed to 'yes' according to
'/home/saulius/struct/CIF-dictionaries/cif_core.dic' dictionary named
'cif_core.dic' version 2.4.1 from 2010-06-29 (10
times).

'_geom_hbond_publ_flag' value 'Yes' changed to 'yes' according to
'/home/saulius/struct/CIF-dictionaries/cif_core.dic' dictionary named
'cif_core.dic' version 2.4.1 from 2010-06-29.

Automatic conversion script
Id: cif_fix_enum 1527 2010-12-29 10:47:43Z saulius 

The following automatic conversions were performed:

'_geom_bond_publ_flag' value 'Yes' changed to 'yes' according to
/home/saulius/struct/CIF-dictionaries/cif_core.dic dictionary named
'cif_core.dic' version 2.4.1 from 2010-06-29 (6
times).

'_geom_angle_publ_flag' value 'Yes' changed to 'yes'
according to /home/saulius/struct/CIF-dictionaries/cif_core.dic
dictionary named 'cif_core.dic' version 2.4.1 from 2010-06-29 (10
times).

'_geom_hbond_publ_flag' value 'Yes' changed to 'yes'
according to /home/saulius/struct/CIF-dictionaries/cif_core.dic
dictionary named 'cif_core.dic' version 2.4.1 from 2010-06-29.

Automatic conversion script
Id: cif_fix_values 1715 2011-07-08 13:25:40Z adriana 
;
_cod_original_cell_volume 1289.9(4)
_cod_database_code 2207142
_cod_database_fobs_code 2207142

loop_
_symmetry_equiv_pos_as_xyz
'x, y, z'
'-x, -y, -z'

loop_
_atom_site_label
_atom_site_fract_x
_atom_site_fract_y
_atom_site_fract_z
_atom_site_U_iso_or_equiv
_atom_site_adp_type
_atom_site_calc_flag
_atom_site_refinement_flags
_atom_site_occupancy
_atom_site_type_symbol
Cu1 0.35053(4) 0.57927(3) 0.03088(2) 0.02788(14) Uani d . 1 Cu
N1 0.2023(3) -0.0251(2) 0.05574(16) 0.0323(5) Uani d . 1 N
N2 0.7388(4) 0.3508(3) 0.41677(17) 0.0441(7) Uani d . 1 N
C1 0.3682(4) 0.3182(3) 0.01931(19) 0.0339(7) Uani d . 1 C
C2 0.3060(4) 0.1994(3) 0.0301(2) 0.0334(6) Uani d . 1 C
C3 0.3049(4) 0.1239(3) -0.04222(19) 0.0333(7) Uani d . 1 C
C4 0.3536(5) 0.1528(3) -0.1278(2) 0.0457(8) Uani d . 1 C
H4A 0.3932 0.2246 -0.1395 0.055 Uiso calc R 1 H
C5 0.3437(5) 0.0774(4) -0.1940(2) 0.0539(9) Uani d . 1 C
H5A 0.3782 0.0970 -0.2502 0.065 Uiso calc R 1 H
C6 0.2813(5) -0.0300(4) -0.1774(2) 0.0496(9) Uani d . 1 C
H6A 0.2717 -0.0794 -0.2231 0.060 Uiso calc R 1 H
C7 0.2352(4) -0.0627(3) -0.0958(2) 0.0388(7) Uani d . 1 C
H7A 0.1961 -0.1349 -0.0858 0.047 Uiso calc R 1 H
C8 0.2463(4) 0.0128(3) -0.02581(19) 0.0321(6) Uani d . 1 C
C9 0.2075(4) 0.0459(3) 0.1222(2) 0.0345(7) Uani d . 1 C
C10 0.1684(4) -0.0016(3) 0.2096(2) 0.0395(7) Uani d . 1 C
C11 0.2256(5) -0.1376(3) 0.2316(2) 0.0460(8) Uani d . 1 C
H11A 0.2868 -0.1979 0.1905 0.055 Uiso calc R 1 H
C12 0.1913(6) -0.1827(4) 0.3142(3) 0.0609(11) Uani d . 1 C
H12A 0.2315 -0.2730 0.3288 0.073 Uiso calc R 1 H
C13 0.0980(6) -0.0943(5) 0.3748(3) 0.0683(13) Uani d . 1 C
H13A 0.0741 -0.1250 0.4300 0.082 Uiso calc R 1 H
C14 0.0402(6) 0.0393(5) 0.3538(3) 0.0619(11) Uani d . 1 C
H14A -0.0240 0.0989 0.3946 0.074 Uiso calc R 1 H
C15 0.0772(5) 0.0853(4) 0.2722(2) 0.0503(9) Uani d . 1 C
H15A 0.0402 0.1761 0.2591 0.060 Uiso calc R 1 H
C16 0.2550(4) 0.1629(3) 0.1097(2) 0.0363(7) Uani d . 1 C
H16A 0.2509 0.2145 0.1566 0.044 Uiso calc R 1 H
C17 0.5961(4) 0.4535(3) 0.15281(19) 0.0331(7) Uani d . 1 C
C18 0.6535(4) 0.4176(3) 0.24328(19) 0.0358(7) Uani d . 1 C
C19 0.8013(4) 0.4379(3) 0.27233(19) 0.0379(7) Uani d . 1 C
C20 0.9123(5) 0.4905(4) 0.2201(2) 0.0484(8) Uani d . 1 C
H20A 0.8928 0.5106 0.1618 0.058 Uiso calc R 1 H
C21 1.0478(5) 0.5121(4) 0.2544(3) 0.0588(10) Uani d . 1 C
H21A 1.1188 0.5482 0.2196 0.071 Uiso calc R 1 H
C22 1.0806(5) 0.4798(4) 0.3424(3) 0.0585(10) Uani d . 1 C
H22A 1.1730 0.4951 0.3653 0.070 Uiso calc R 1 H
C23 0.9784(5) 0.4266(4) 0.3941(2) 0.0514(9) Uani d . 1 C
H23A 1.0022 0.4050 0.4519 0.062 Uiso calc R 1 H
C24 0.8370(4) 0.4037(3) 0.3610(2) 0.0404(7) Uani d . 1 C
C25 0.6043(4) 0.3306(3) 0.3869(2) 0.0414(7) Uani d . 1 C
C26 0.4987(5) 0.2749(3) 0.4495(2) 0.0453(8) Uani d . 1 C
C27 0.4772(6) 0.3113(4) 0.5342(2) 0.0602(10) Uani d . 1 C
H27A 0.5320 0.3680 0.5522 0.072 Uiso calc R 1 H
C28 0.3745(7) 0.2644(5) 0.5933(3) 0.0750(13) Uani d . 1 C
H28A 0.3568 0.2925 0.6499 0.090 Uiso calc R 1 H
C29 0.2991(6) 0.1763(6) 0.5680(3) 0.0807(15) Uani d . 1 C
H29A 0.2328 0.1428 0.6079 0.097 Uiso calc R 1 H
C30 0.3216(7) 0.1382(6) 0.4849(3) 0.0888(18) Uani d . 1 C
H30A 0.2704 0.0786 0.4679 0.107 Uiso calc R 1 H
C31 0.4207(6) 0.1875(5) 0.4249(3) 0.0707(13) Uani d . 1 C
H31A 0.4345 0.1614 0.3679 0.085 Uiso calc R 1 H
C32 0.5560(5) 0.3651(3) 0.3009(2) 0.0419(8) Uani d . 1 C
H32A 0.4578 0.3523 0.2830 0.050 Uiso calc R 1 H
O1 0.2677(3) 0.4262(2) 0.04389(15) 0.0426(5) Uani d . 1 O
O2 0.5172(3) 0.29631(19) -0.01271(15) 0.0402(5) Uani d . 1 O
O3 0.4461(3) 0.5301(2) 0.14534(13) 0.0435(5) Uani d . 1 O
O4 0.7001(3) 0.4007(2) 0.09265(13) 0.0415(5) Uani d . 1 O
O1W 0.1156(3) 0.73465(18) 0.06693(13) 0.0358(5) Uani d . 1 O
H1 0.0145 0.7522 0.0762 0.043 Uiso d R 1 H
H2 0.1297 0.8087 0.0683 0.043 Uiso d R 1 H

loop_
_atom_site_aniso_label
_atom_site_aniso_U_11
_atom_site_aniso_U_22
_atom_site_aniso_U_33
_atom_site_aniso_U_12
_atom_site_aniso_U_13
_atom_site_aniso_U_23
Cu1 0.0352(2) 0.0254(2) 0.0282(2) -0.01726(15) -0.00477(14) 0.00434(13)
N1 0.0367(14) 0.0270(12) 0.0373(14) -0.0164(10) -0.0034(11) 0.0035(10)
N2 0.0516(18) 0.0504(16) 0.0339(14) -0.0217(13) -0.0081(12) 0.0069(12)
C1 0.0414(18) 0.0346(16) 0.0343(15) -0.0246(14) -0.0086(13) 0.0100(13)
C2 0.0357(16) 0.0247(14) 0.0448(17) -0.0171(12) -0.0051(13) 0.0058(12)
C3 0.0350(16) 0.0315(15) 0.0391(16) -0.0192(12) -0.0067(13) 0.0088(12)
C4 0.062(2) 0.0435(18) 0.0430(19) -0.0336(16) -0.0144(16) 0.0137(15)
C5 0.077(3) 0.062(2) 0.0355(18) -0.043(2) -0.0062(17) 0.0098(16)
C6 0.069(2) 0.053(2) 0.0379(18) -0.0319(18) -0.0138(17) -0.0006(15)
C7 0.0446(18) 0.0343(16) 0.0442(18) -0.0214(14) -0.0097(14) 0.0029(13)
C8 0.0337(16) 0.0252(14) 0.0406(16) -0.0143(12) -0.0080(13) 0.0070(12)
C9 0.0364(17) 0.0297(15) 0.0421(17) -0.0177(12) -0.0029(13) 0.0036(13)
C10 0.0443(19) 0.0411(17) 0.0440(18) -0.0289(14) -0.0038(14) 0.0026(14)
C11 0.065(2) 0.0409(18) 0.0408(18) -0.0299(17) -0.0052(16) 0.0052(14)
C12 0.089(3) 0.058(2) 0.050(2) -0.045(2) -0.012(2) 0.0164(19)
C13 0.090(3) 0.097(3) 0.040(2) -0.064(3) -0.009(2) 0.018(2)
C14 0.067(3) 0.082(3) 0.044(2) -0.035(2) 0.0049(19) -0.0067(19)
C15 0.060(2) 0.049(2) 0.047(2) -0.0251(17) 0.0007(17) -0.0026(16)
C16 0.0458(18) 0.0324(15) 0.0382(17) -0.0235(13) -0.0021(14) 0.0010(13)
C17 0.0436(18) 0.0338(15) 0.0302(15) -0.0237(13) -0.0069(13) 0.0040(12)
C18 0.0453(18) 0.0340(15) 0.0297(15) -0.0151(13) -0.0068(13) 0.0046(12)
C19 0.0447(18) 0.0378(16) 0.0329(16) -0.0151(13) -0.0066(13) 0.0017(13)
C20 0.056(2) 0.056(2) 0.0393(18) -0.0274(17) -0.0077(16) 0.0063(15)
C21 0.056(2) 0.077(3) 0.054(2) -0.038(2) -0.0058(18) 0.0089(19)
C22 0.054(2) 0.076(3) 0.057(2) -0.036(2) -0.0132(19) 0.001(2)
C23 0.059(2) 0.062(2) 0.0405(19) -0.0276(18) -0.0196(17) 0.0031(16)
C24 0.0485(19) 0.0410(17) 0.0336(16) -0.0171(14) -0.0075(14) 0.0036(13)
C25 0.049(2) 0.0436(18) 0.0342(17) -0.0188(15) -0.0046(14) 0.0061(14)
C26 0.048(2) 0.050(2) 0.0393(18) -0.0193(16) -0.0077(15) 0.0154(15)
C27 0.085(3) 0.053(2) 0.044(2) -0.027(2) 0.0010(19) 0.0127(17)
C28 0.097(4) 0.074(3) 0.048(2) -0.026(3) 0.011(2) 0.016(2)
C29 0.069(3) 0.112(4) 0.068(3) -0.046(3) -0.009(2) 0.042(3)
C30 0.094(4) 0.121(4) 0.082(3) -0.079(4) -0.034(3) 0.044(3)
C31 0.087(3) 0.098(3) 0.048(2) -0.060(3) -0.021(2) 0.024(2)
C32 0.049(2) 0.0466(18) 0.0356(17) -0.0234(15) -0.0117(14) 0.0083(14)
O1 0.0461(13) 0.0295(11) 0.0571(14) -0.0212(10) 0.0073(11) -0.0014(10)
O2 0.0395(13) 0.0290(11) 0.0589(14) -0.0205(9) -0.0050(11) 0.0018(10)
O3 0.0475(14) 0.0500(13) 0.0309(11) -0.0133(11) -0.0051(10) 0.0060(10)
O4 0.0464(14) 0.0476(13) 0.0310(11) -0.0152(10) -0.0086(10) 0.0010(10)
O1W 0.0452(13) 0.0192(9) 0.0440(12) -0.0128(8) -0.0005(10) 0.0027(8)

loop_
_atom_type_symbol
_atom_type_description
_atom_type_scat_dispersion_real
_atom_type_scat_dispersion_imag
_atom_type_scat_source
C C 0.0033 0.0016 'International Tables Vol C Tables 4.2.6.8 and 6.1.1.4'
Cu Cu 0.3201 1.2651 'International Tables Vol C Tables 4.2.6.8 and 6.1.1.4'
N N 0.0061 0.0033 'International Tables Vol C Tables 4.2.6.8 and 6.1.1.4'
O O 0.0106 0.0060 'International Tables Vol C Tables 4.2.6.8 and 6.1.1.4'
H H 0.0000 0.0000 'International Tables Vol C Tables 4.2.6.8 and 6.1.1.4'

loop_
_geom_angle_atom_site_label_1
_geom_angle_atom_site_label_2
_geom_angle_atom_site_label_3
_geom_angle_site_symmetry_1
_geom_angle_site_symmetry_3
_geom_angle
_geom_angle_publ_flag
O1 Cu1 O1W . . 99.22(9) yes
O1 Cu1 O2 . 2_665 167.50(9) yes
O1 Cu1 O3 . . 88.27(10) yes
O1 Cu1 O4 . 2_665 89.97(10) yes
O2 Cu1 O1W 2_665 . 93.24(8) yes
O3 Cu1 O1W . . 99.58(9) yes
O3 Cu1 O2 . 2_665 88.61(10) yes
O3 Cu1 O4 . 2_665 167.74(9) yes
O4 Cu1 O1W 2_665 . 92.67(9) yes
O4 Cu1 O2 2_665 2_665 90.51(10) yes
O1 Cu1 Cu1 . 2_665 89.10(7) ?
O3 Cu1 Cu1 . 2_665 85.69(8) ?
O4 Cu1 Cu1 2_665 2_665 82.15(8) ?
O2 Cu1 Cu1 2_665 2_665 78.59(7) ?
O1W Cu1 Cu1 . 2_665 170.23(5) ?
C9 N1 C8 . . 119.7(2) ?
C25 N2 C24 . . 118.2(3) ?
O1 C1 O2 . . 127.0(3) ?
O1 C1 C2 . . 117.1(3) ?
O2 C1 C2 . . 115.9(3) ?
C16 C2 C3 . . 119.7(3) ?
C16 C2 C1 . . 119.6(3) ?
C3 C2 C1 . . 120.6(3) ?
C4 C3 C2 . . 124.8(3) ?
C4 C3 C8 . . 118.4(3) ?
C2 C3 C8 . . 116.7(3) ?
C5 C4 C3 . . 121.1(3) ?
C5 C4 H4A . . 119.5 ?
C3 C4 H4A . . 119.5 ?
C4 C5 C6 . . 120.0(3) ?
C4 C5 H5A . . 120.0 ?
C6 C5 H5A . . 120.0 ?
C7 C6 C5 . . 121.0(3) ?
C7 C6 H6A . . 119.5 ?
C5 C6 H6A . . 119.5 ?
C6 C7 C8 . . 120.2(3) ?
C6 C7 H7A . . 119.9 ?
C8 C7 H7A . . 119.9 ?
N1 C8 C7 . . 118.5(2) ?
N1 C8 C3 . . 122.2(3) ?
C7 C8 C3 . . 119.3(3) ?
N1 C9 C16 . . 120.9(3) ?
N1 C9 C10 . . 118.2(2) ?
C16 C9 C10 . . 120.8(3) ?
C15 C10 C11 . . 118.4(3) ?
C15 C10 C9 . . 121.6(3) ?
C11 C10 C9 . . 120.0(3) ?
C12 C11 C10 . . 120.2(4) ?
C12 C11 H11A . . 119.9 ?
C10 C11 H11A . . 119.9 ?
C13 C12 C11 . . 120.2(4) ?
C13 C12 H12A . . 119.9 ?
C11 C12 H12A . . 119.9 ?
C14 C13 C12 . . 120.1(4) ?
C14 C13 H13A . . 120.0 ?
C12 C13 H13A . . 120.0 ?
C13 C14 C15 . . 120.0(4) ?
C13 C14 H14A . . 120.0 ?
C15 C14 H14A . . 120.0 ?
C14 C15 C10 . . 121.1(3) ?
C14 C15 H15A . . 119.5 ?
C10 C15 H15A . . 119.5 ?
C2 C16 C9 . . 120.5(3) ?
C2 C16 H16A . . 119.7 ?
C9 C16 H16A . . 119.7 ?
O4 C17 O3 . . 126.5(3) ?
O4 C17 C18 . . 117.0(3) ?
O3 C17 C18 . . 116.5(3) ?
C32 C18 C19 . . 118.8(3) ?
C32 C18 C17 . . 118.3(3) ?
C19 C18 C17 . . 122.9(3) ?
C20 C19 C18 . . 124.6(3) ?
C20 C19 C24 . . 118.7(3) ?
C18 C19 C24 . . 116.8(3) ?
C21 C20 C19 . . 120.7(3) ?
C21 C20 H20A . . 119.7 ?
C19 C20 H20A . . 119.7 ?
C20 C21 C22 . . 120.3(4) ?
C20 C21 H21A . . 119.9 ?
C22 C21 H21A . . 119.9 ?
C23 C22 C21 . . 120.6(3) ?
C23 C22 H22A . . 119.7 ?
C21 C22 H22A . . 119.7 ?
C22 C23 C24 . . 120.7(3) ?
C22 C23 H23A . . 119.7 ?
C24 C23 H23A . . 119.7 ?
N2 C24 C23 . . 117.6(3) ?
N2 C24 C19 . . 123.3(3) ?
C23 C24 C19 . . 119.1(3) ?
N2 C25 C32 . . 122.5(3) ?
N2 C25 C26 . . 116.8(3) ?
C32 C25 C26 . . 120.6(3) ?
C27 C26 C31 . . 118.7(4) ?
C27 C26 C25 . . 119.5(3) ?
C31 C26 C25 . . 121.7(3) ?
C26 C27 C28 . . 120.7(4) ?
C26 C27 H27A . . 119.7 ?
C28 C27 H27A . . 119.7 ?
C29 C28 C27 . . 119.9(4) ?
C29 C28 H28A . . 120.1 ?
C27 C28 H28A . . 120.1 ?
C30 C29 C28 . . 119.9(4) ?
C30 C29 H29A . . 120.1 ?
C28 C29 H29A . . 120.1 ?
C29 C30 C31 . . 120.5(5) ?
C29 C30 H30A . . 119.7 ?
C31 C30 H30A . . 119.7 ?
C26 C31 C30 . . 120.3(4) ?
C26 C31 H31A . . 119.9 ?
C30 C31 H31A . . 119.9 ?
C18 C32 C25 . . 120.4(3) ?
C18 C32 H32A . . 119.8 ?
C25 C32 H32A . . 119.8 ?
C1 O1 Cu1 . . 116.8(2) ?
C1 O2 Cu1 . 2_665 128.4(2) ?
C17 O3 Cu1 . . 120.9(2) ?
C17 O4 Cu1 . 2_665 124.7(2) ?
Cu1 O1W H1 . . 144.7 ?
Cu1 O1W H2 . . 112.2 ?
H1 O1W H2 . . 102.8 ?

loop_
_geom_bond_atom_site_label_1
_geom_bond_atom_site_label_2
_geom_bond_site_symmetry_2
_geom_bond_distance
_geom_bond_publ_flag
Cu1 O1 . 1.962(2) yes
Cu1 O2 2_665 1.976(2) yes
Cu1 O3 . 1.966(2) yes
Cu1 O4 2_665 1.973(2) yes
Cu1 O1W . 2.167(2) yes
Cu1 Cu1 2_665 2.6507(12) yes
N1 C9 . 1.325(4) ?
N1 C8 . 1.365(4) ?
N2 C25 . 1.320(4) ?
N2 C24 . 1.367(4) ?
C1 O1 . 1.243(4) ?
C1 O2 . 1.250(4) ?
C1 C2 . 1.513(4) ?
C2 C16 . 1.354(4) ?
C2 C3 . 1.420(4) ?
C3 C4 . 1.406(4) ?
C3 C8 . 1.425(4) ?
C4 C5 . 1.363(5) ?
C4 H4A . 0.9300 ?
C5 C6 . 1.408(5) ?
C5 H5A . 0.9300 ?
C6 C7 . 1.354(5) ?
C6 H6A . 0.9300 ?
C7 C8 . 1.414(4) ?
C7 H7A . 0.9300 ?
C9 C16 . 1.425(4) ?
C9 C10 . 1.471(4) ?
C10 C15 . 1.385(5) ?
C10 C11 . 1.400(5) ?
C11 C12 . 1.385(5) ?
C11 H11A . 0.9300 ?
C12 C13 . 1.377(6) ?
C12 H12A . 0.9300 ?
C13 C14 . 1.374(6) ?
C13 H13A . 0.9300 ?
C14 C15 . 1.380(5) ?
C14 H14A . 0.9300 ?
C15 H15A . 0.9300 ?
C16 H16A . 0.9300 ?
C17 O4 . 1.250(4) ?
C17 O3 . 1.253(4) ?
C17 C18 . 1.500(4) ?
C18 C32 . 1.378(4) ?
C18 C19 . 1.418(4) ?
C19 C20 . 1.412(5) ?
C19 C24 . 1.428(4) ?
C20 C21 . 1.364(5) ?
C20 H20A . 0.9300 ?
C21 C22 . 1.411(5) ?
C21 H21A . 0.9300 ?
C22 C23 . 1.358(5) ?
C22 H22A . 0.9300 ?
C23 C24 . 1.407(5) ?
C23 H23A . 0.9300 ?
C25 C32 . 1.411(4) ?
C25 C26 . 1.487(5) ?
C26 C27 . 1.375(5) ?
C26 C31 . 1.379(5) ?
C27 C28 . 1.389(6) ?
C27 H27A . 0.9300 ?
C28 C29 . 1.374(7) ?
C28 H28A . 0.9300 ?
C29 C30 . 1.356(7) ?
C29 H29A . 0.9300 ?
C30 C31 . 1.391(6) ?
C30 H30A . 0.9300 ?
C31 H31A . 0.9300 ?
C32 H32A . 0.9300 ?
O2 Cu1 2_665 1.976(2) ?
O4 Cu1 2_665 1.973(2) ?
O1W H1 . 0.8001 ?
O1W H2 . 0.8374 ?

loop_
_geom_hbond_atom_site_label_D
_geom_hbond_atom_site_label_H
_geom_hbond_atom_site_label_A
_geom_hbond_site_symmetry_A
_geom_hbond_distance_DH
_geom_hbond_distance_HA
_geom_hbond_distance_DA
_geom_hbond_angle_DHA
_geom_hbond_publ_flag
O1W H2 N1 1_565 0.84 2.05 2.873(3) 169 yes

loop_
_geom_torsion_atom_site_label_1
_geom_torsion_atom_site_label_2
_geom_torsion_atom_site_label_3
_geom_torsion_atom_site_label_4
_geom_torsion_site_symmetry_1
_geom_torsion_site_symmetry_4
_geom_torsion
O1 C1 C2 C16 . . -57.9(4)
O2 C1 C2 C16 . . 121.3(3)
O1 C1 C2 C3 . . 123.7(3)
O2 C1 C2 C3 . . -57.1(4)
C16 C2 C3 C4 . . 179.5(3)
C1 C2 C3 C4 . . -2.2(5)
C16 C2 C3 C8 . . 0.9(4)
C1 C2 C3 C8 . . 179.2(3)
C2 C3 C4 C5 . . -177.9(3)
C8 C3 C4 C5 . . 0.6(5)
C3 C4 C5 C6 . . 1.1(6)
C4 C5 C6 C7 . . -2.0(6)
C5 C6 C7 C8 . . 1.1(5)
C9 N1 C8 C7 . . -178.3(3)
C9 N1 C8 C3 . . 2.6(4)
C6 C7 C8 N1 . . -178.5(3)
C6 C7 C8 C3 . . 0.5(5)
C4 C3 C8 N1 . . 177.6(3)
C2 C3 C8 N1 . . -3.7(4)
C4 C3 C8 C7 . . -1.4(4)
C2 C3 C8 C7 . . 177.2(3)
C8 N1 C9 C16 . . 1.3(4)
C8 N1 C9 C10 . . -176.8(3)
N1 C9 C10 C15 . . -142.3(3)
C16 C9 C10 C15 . . 39.7(5)
N1 C9 C10 C11 . . 38.6(4)
C16 C9 C10 C11 . . -139.5(3)
C15 C10 C11 C12 . . -0.2(5)
C9 C10 C11 C12 . . 179.0(3)
C10 C11 C12 C13 . . 1.2(6)
C11 C12 C13 C14 . . -0.8(7)
C12 C13 C14 C15 . . -0.7(7)
C13 C14 C15 C10 . . 1.8(6)
C11 C10 C15 C14 . . -1.3(6)
C9 C10 C15 C14 . . 179.5(3)
C3 C2 C16 C9 . . 2.8(5)
C1 C2 C16 C9 . . -175.5(3)
N1 C9 C16 C2 . . -4.1(5)
C10 C9 C16 C2 . . 173.9(3)
O4 C17 C18 C32 . . -123.5(3)
O3 C17 C18 C32 . . 54.3(4)
O4 C17 C18 C19 . . 57.8(4)
O3 C17 C18 C19 . . -124.4(3)
C32 C18 C19 C20 . . 179.8(3)
C17 C18 C19 C20 . . -1.5(5)
C32 C18 C19 C24 . . -1.0(4)
C17 C18 C19 C24 . . 177.7(3)
C18 C19 C20 C21 . . 177.1(4)
C24 C19 C20 C21 . . -2.0(5)
C19 C20 C21 C22 . . 1.1(6)
C20 C21 C22 C23 . . 0.2(6)
C21 C22 C23 C24 . . -0.6(6)
C25 N2 C24 C23 . . 179.1(3)
C25 N2 C24 C19 . . 0.0(5)
C22 C23 C24 N2 . . -179.5(4)
C22 C23 C24 C19 . . -0.4(5)
C20 C19 C24 N2 . . -179.3(3)
C18 C19 C24 N2 . . 1.5(5)
C20 C19 C24 C23 . . 1.6(5)
C18 C19 C24 C23 . . -177.6(3)
C24 N2 C25 C32 . . -1.9(5)
C24 N2 C25 C26 . . -179.1(3)
N2 C25 C26 C27 . . 35.3(5)
C32 C25 C26 C27 . . -141.9(4)
N2 C25 C26 C31 . . -144.9(4)
C32 C25 C26 C31 . . 37.8(5)
C31 C26 C27 C28 . . -2.0(6)
C25 C26 C27 C28 . . 177.8(4)
C26 C27 C28 C29 . . 2.7(7)
C27 C28 C29 C30 . . -1.7(8)
C28 C29 C30 C31 . . 0.1(8)
C27 C26 C31 C30 . . 0.4(7)
C25 C26 C31 C30 . . -179.4(4)
C29 C30 C31 C26 . . 0.6(8)
C19 C18 C32 C25 . . -0.8(5)
C17 C18 C32 C25 . . -179.6(3)
N2 C25 C32 C18 . . 2.4(5)
C26 C25 C32 C18 . . 179.5(3)
O2 C1 O1 Cu1 . . 0.2(4)
C2 C1 O1 Cu1 . . 179.34(19)
O3 Cu1 O1 C1 . . -87.7(2)
O4 Cu1 O1 C1 2_665 . 80.1(2)
O2 Cu1 O1 C1 2_665 . -12.1(6)
O1W Cu1 O1 C1 . . 172.8(2)
Cu1 Cu1 O1 C1 2_665 . -2.0(2)
O1 C1 O2 Cu1 . 2_665 3.0(5)
C2 C1 O2 Cu1 . 2_665 -176.08(18)
O4 C17 O3 Cu1 . . 0.2(4)
C18 C17 O3 Cu1 . . -177.35(18)
O1 Cu1 O3 C17 . . 90.5(2)
O4 Cu1 O3 C17 2_665 . 8.7(6)
O2 Cu1 O3 C17 2_665 . -77.4(2)
O1W Cu1 O3 C17 . . -170.4(2)
Cu1 Cu1 O3 C17 2_665 . 1.3(2)
O3 C17 O4 Cu1 . 2_665 -2.4(4)
C18 C17 O4 Cu1 . 2_665 175.08(18)
